data_4123200
loop_
_publ_author_name
'Shaw, Megan H.'
'McCreanor, Niall G.'
'Whittingham, William G.'
'Bower, John F.'

_publ_section_title
;
 Reversible C-C bond activation enables stereocontrol in rh-catalyzed
 carbonylative cycloadditions of aminocyclopropanes.
;
_journal_issue 1
_journal_name_full 'Journal of the American Chemical Society'
_journal_page_first 463
_journal_page_last 468
_journal_paper_doi 10.1021/ja511335v
_journal_volume 137
_journal_year 2015
_chemical_formula_moiety 'C23 H25 N O3'
_chemical_formula_sum 'C23 H25 N O3'
_chemical_formula_weight 363.44
_chemical_name_systematic
;
 ?
;
_space_group_crystal_system orthorhombic
_space_group_IT_number 19
_space_group_name_Hall 'P 2ac 2ab'
_space_group_name_H-M_alt 'P 21 21 21'
_symmetry_space_group_name_Hall 'P 2ac 2ab'
_symmetry_space_group_name_H-M 'P 21 21 21'
_atom_sites_solution_hydrogens geom
_atom_sites_solution_primary iterative
_audit_creation_date 2014-06-26
_audit_creation_method
;
Olex2 1.2
(compiled 2014.06.23 svn.r2946 for OlexSys, GUI svn.r4855)
;
_cell_angle_alpha 90
_cell_angle_beta 90
_cell_angle_gamma 90
_cell_formula_units_Z 4
_cell_length_a 6.4436(4)
_cell_length_b 15.2933(10)
_cell_length_c 19.2668(14)
_cell_measurement_reflns_used 785
_cell_measurement_temperature 100.00
_cell_measurement_theta_max 18.37
_cell_measurement_theta_min 2.50
_cell_volume 1898.6(2)
_computing_cell_refinement 'SAINT v8.27A (Bruker, 2012)'
_computing_data_reduction 'SAINT v8.27A (Bruker, 2012)'
_computing_molecular_graphics 'Olex2 (Dolomanov et al., 2009)'
_computing_publication_material 'Olex2 (Dolomanov et al., 2009)'
_computing_structure_refinement 'ShelXL (Sheldrick, 2008)'
_computing_structure_solution 'olex2.solve (Bourhis et al., 2013)'
_diffrn_ambient_temperature 100.00
_diffrn_detector 'Bruker area detector'
_diffrn_detector_type 'CCD area detector'
_diffrn_measured_fraction_theta_full 1.000
_diffrn_measured_fraction_theta_max 1.000
_diffrn_measurement_device 'Bruker Apex II kappa CCDC area detector'
_diffrn_measurement_device_type 'Bruker Apex II kappa CCDC area detector'
_diffrn_measurement_method '\f and \w scans'
_diffrn_radiation_monochromator graphite
_diffrn_radiation_type MoK\a
_diffrn_radiation_wavelength 0.71073
_diffrn_reflns_av_R_equivalents 0.1242
_diffrn_reflns_av_unetI/netI 0.1188
_diffrn_reflns_Laue_measured_fraction_full 1.000
_diffrn_reflns_Laue_measured_fraction_max 1.000
_diffrn_reflns_limit_h_max 7
_diffrn_reflns_limit_h_min -8
_diffrn_reflns_limit_k_max 19
_diffrn_reflns_limit_k_min -15
_diffrn_reflns_limit_l_max 24
_diffrn_reflns_limit_l_min -23
_diffrn_reflns_number 15070
_diffrn_reflns_point_group_measured_fraction_full 1.000
_diffrn_reflns_point_group_measured_fraction_max 1.000
_diffrn_reflns_theta_full 26.000
_diffrn_reflns_theta_max 26.369
_diffrn_reflns_theta_min 1.700
_diffrn_source 'fine-focus sealed tube'
_diffrn_standards_number 0
_exptl_absorpt_coefficient_mu 0.084
_exptl_absorpt_correction_T_max 0.7454
_exptl_absorpt_correction_T_min 0.6112
_exptl_absorpt_correction_type multi-scan
_exptl_absorpt_process_details
;
SADABS-2012/1 (Bruker,2012) was used for absorption correction.
wR2(int) was 0.0823 before and 0.0678 after correction.
The Ratio of minimum to maximum transmission is 0.8200.
The \l/2 correction factor is 0.0015.
;
_exptl_crystal_colour colourless
_exptl_crystal_colour_primary colourless
_exptl_crystal_density_diffrn 1.271
_exptl_crystal_description needle
_exptl_crystal_F_000 776
_exptl_crystal_size_max 0.25
_exptl_crystal_size_mid 0.13
_exptl_crystal_size_min 0.11
_refine_diff_density_max 0.216
_refine_diff_density_min -0.245
_refine_diff_density_rms 0.054
_refine_ls_abs_structure_details
;
 Flack x determined using 730 quotients [(I+)-(I-)]/[(I+)+(I-)]
 (Parsons and Flack (2004), Acta Cryst. A60, s61).
;
_refine_ls_abs_structure_Flack -0.9(10)
_refine_ls_extinction_method none
_refine_ls_goodness_of_fit_ref 0.982
_refine_ls_hydrogen_treatment constr
_refine_ls_matrix_type full
_refine_ls_number_parameters 244
_refine_ls_number_reflns 3868
_refine_ls_number_restraints 0
_refine_ls_restrained_S_all 0.982
_refine_ls_R_factor_all 0.1184
_refine_ls_R_factor_gt 0.0582
_refine_ls_shift/su_max 0.000
_refine_ls_shift/su_mean 0.000
_refine_ls_structure_factor_coef Fsqd
_refine_ls_weighting_details 'w=1/[\s^2^(Fo^2^)+(0.0403P)^2^] where P=(Fo^2^+2Fc^2^)/3'
_refine_ls_weighting_scheme calc
_refine_ls_wR_factor_gt 0.0980
_refine_ls_wR_factor_ref 0.1186
_reflns_Friedel_coverage 0.729
_reflns_Friedel_fraction_full 1.000
_reflns_Friedel_fraction_max 1.000
_reflns_number_gt 2400
_reflns_number_total 3868
_reflns_threshold_expression 'I > 2\s(I)'
_cod_data_source_file ja511335v_si_004.cif
_cod_data_source_block testo1
_cod_depositor_comments 'Adding full bibliography for 4123199--4123207.cif.'
_cod_database_code 4123200
_shelxl_version_number 2013-4
_shelx_space_group_comment
;
The symmetry employed for this shelxl refinement is uniquely defined
by the following loop, which should always be used as a source of
symmetry information in preference to the above space-group names.
They are only intended as comments.
;
_olex2_refinement_description
;
1. Fixed Uiso
 At 1.2 times of:
  All C(H) groups, All C(H,H) groups
2.a Ternary CH refined with riding coordinates:
 C10(H10), C11(H11), C8(H8)
2.b Secondary CH2 refined with riding coordinates:
 C7(H7A,H7B), C12(H12A,H12B), C9(H9A,H9B), C17(H17A,H17B), C15(H15A,H15B),
 C13(H13A,H13B)
2.c Aromatic/amide H refined with riding coordinates:
 C2(H2), C5(H5), C4(H4), C23(H23), C3(H3), C19(H19), C20(H20), C21(H21),
 C22(H22), C6(H6)
;
_olex2_submission_special_instructions 'No special instructions were received'

loop_
_space_group_symop_operation_xyz
'x, y, z'
'-x+1/2, -y, z+1/2'
'x+1/2, -y+1/2, -z'
'-x, y+1/2, -z+1/2'

loop_
_atom_site_label
_atom_site_type_symbol
_atom_site_fract_x
_atom_site_fract_y
_atom_site_fract_z
_atom_site_U_iso_or_equiv
_atom_site_adp_type
_atom_site_occupancy
_atom_site_site_symmetry_order
_atom_site_calc_flag
_atom_site_refinement_flags_posn
O3 O -0.0424(4) 0.44897(18) 0.43146(14) 0.0188(7) Uani 1 1 d .
O2 O -0.2157(4) 0.46635(19) 0.32957(15) 0.0208(7) Uani 1 1 d .
O1 O 0.7788(5) 0.2052(2) 0.40226(17) 0.0286(8) Uani 1 1 d .
N1 N 0.0540(5) 0.3717(2) 0.33842(18) 0.0172(8) Uani 1 1 d .
C16 C -0.0775(7) 0.4314(3) 0.3636(2) 0.0199(11) Uani 1 1 d .
C18 C -0.1278(7) 0.5253(3) 0.5355(2) 0.0214(11) Uani 1 1 d .
C2 C -0.1680(7) 0.1234(3) 0.1786(2) 0.0237(11) Uani 1 1 d .
H2 H -0.1414 0.0851 0.2164 0.028 Uiso 1 1 calc R
C5 C -0.2501(7) 0.2344(3) 0.0693(2) 0.0263(12) Uani 1 1 d .
H5 H -0.2787 0.2733 0.0320 0.032 Uiso 1 1 calc R
C4 C -0.3887(7) 0.1694(3) 0.0851(2) 0.0256(12) Uani 1 1 d .
H4 H -0.5116 0.1627 0.0584 0.031 Uiso 1 1 calc R
C7 C 0.1680(7) 0.2010(3) 0.2058(2) 0.0236(11) Uani 1 1 d .
H7A H 0.2652 0.2401 0.1809 0.028 Uiso 1 1 calc R
H7B H 0.2375 0.1439 0.2122 0.028 Uiso 1 1 calc R
C23 C 0.0709(8) 0.5465(3) 0.5591(2) 0.0292(12) Uani 1 1 d .
H23 H 0.1797 0.5557 0.5266 0.035 Uiso 1 1 calc R
C12 C 0.3772(6) 0.3714(3) 0.4158(2) 0.0214(11) Uani 1 1 d .
H12A H 0.3145 0.4080 0.4527 0.026 Uiso 1 1 calc R
H12B H 0.4518 0.4102 0.3831 0.026 Uiso 1 1 calc R
C10 C 0.3058(7) 0.2654(3) 0.3211(2) 0.0181(10) Uani 1 1 d .
H10 H 0.3964 0.3042 0.2923 0.022 Uiso 1 1 calc R
C3 C -0.3491(7) 0.1133(3) 0.1403(2) 0.0241(11) Uani 1 1 d .
H3 H -0.4451 0.0684 0.1518 0.029 Uiso 1 1 calc R
C9 C 0.0039(7) 0.3274(3) 0.2724(2) 0.0203(11) Uani 1 1 d .
H9A H 0.0529 0.3621 0.2323 0.024 Uiso 1 1 calc R
H9B H -0.1475 0.3180 0.2679 0.024 Uiso 1 1 calc R
C19 C -0.2849(8) 0.5130(3) 0.5836(2) 0.0257(12) Uani 1 1 d .
H19 H -0.4210 0.4988 0.5683 0.031 Uiso 1 1 calc R
C14 C 0.6011(7) 0.2332(3) 0.3999(2) 0.0211(11) Uani 1 1 d .
C1 C -0.0245(7) 0.1885(3) 0.1625(2) 0.0196(10) Uani 1 1 d .
C20 C -0.2446(8) 0.5214(3) 0.6538(3) 0.0316(13) Uani 1 1 d .
H20 H -0.3535 0.5129 0.6864 0.038 Uiso 1 1 calc R
C11 C 0.2100(7) 0.3216(3) 0.3779(2) 0.0194(11) Uani 1 1 d .
H11 H 0.1367 0.2827 0.4117 0.023 Uiso 1 1 calc R
C17 C -0.1701(7) 0.5190(3) 0.4596(2) 0.0205(11) Uani 1 1 d .
H17A H -0.3188 0.5062 0.4516 0.025 Uiso 1 1 calc R
H17B H -0.1359 0.5750 0.4365 0.025 Uiso 1 1 calc R
C21 C -0.0482(9) 0.5419(3) 0.6771(3) 0.0327(13) Uani 1 1 d .
H21 H -0.0217 0.5474 0.7255 0.039 Uiso 1 1 calc R
C15 C 0.4428(7) 0.1940(3) 0.3514(2) 0.0253(12) Uani 1 1 d .
H15A H 0.3560 0.1514 0.3769 0.030 Uiso 1 1 calc R
H15B H 0.5145 0.1626 0.3134 0.030 Uiso 1 1 calc R
C8 C 0.1190(7) 0.2403(3) 0.2768(2) 0.0194(11) Uani 1 1 d .
H8 H 0.0317 0.1979 0.3034 0.023 Uiso 1 1 calc R
C22 C 0.1101(8) 0.5542(3) 0.6295(3) 0.0355(14) Uani 1 1 d .
H22 H 0.2460 0.5681 0.6451 0.043 Uiso 1 1 calc R
C6 C -0.0690(7) 0.2439(3) 0.1070(2) 0.0250(11) Uani 1 1 d .
H6 H 0.0264 0.2888 0.0950 0.030 Uiso 1 1 calc R
C13 C 0.5295(7) 0.3052(3) 0.4481(2) 0.0215(11) Uani 1 1 d .
H13A H 0.6530 0.3374 0.4650 0.026 Uiso 1 1 calc R
H13B H 0.4621 0.2780 0.4890 0.026 Uiso 1 1 calc R

loop_
_atom_site_aniso_label
_atom_site_aniso_U_11
_atom_site_aniso_U_22
_atom_site_aniso_U_33
_atom_site_aniso_U_23
_atom_site_aniso_U_13
_atom_site_aniso_U_12
O3 0.0200(18) 0.0192(16) 0.0171(17) -0.0028(13) 0.0017(14) 0.0038(14)
O2 0.0149(17) 0.0253(17) 0.0222(18) 0.0018(15) -0.0011(14) 0.0055(15)
O1 0.0165(19) 0.038(2) 0.032(2) 0.0026(16) 0.0012(16) 0.0040(16)
N1 0.016(2) 0.0192(19) 0.016(2) -0.0002(17) -0.0024(17) 0.0028(17)
C16 0.020(3) 0.022(2) 0.018(3) 0.002(2) 0.006(2) -0.006(2)
C18 0.027(3) 0.018(2) 0.019(3) -0.001(2) 0.004(2) 0.004(2)
C2 0.028(3) 0.023(3) 0.021(3) -0.006(2) 0.003(2) 0.003(2)
C5 0.031(3) 0.026(3) 0.022(3) 0.000(2) -0.004(2) -0.001(2)
C4 0.024(3) 0.027(3) 0.026(3) -0.005(2) -0.004(2) 0.000(2)
C7 0.020(3) 0.024(3) 0.027(3) -0.006(2) 0.001(2) 0.005(2)
C23 0.030(3) 0.035(3) 0.023(3) -0.001(2) 0.004(2) -0.007(3)
C12 0.017(3) 0.025(3) 0.022(3) -0.002(2) 0.000(2) 0.000(2)
C10 0.018(2) 0.017(2) 0.019(3) 0.000(2) 0.001(2) -0.002(2)
C3 0.017(3) 0.023(3) 0.033(3) -0.004(2) 0.003(2) -0.003(2)
C9 0.020(3) 0.023(3) 0.017(3) -0.005(2) -0.002(2) 0.001(2)
C19 0.031(3) 0.021(3) 0.026(3) 0.000(2) 0.007(2) 0.004(2)
C14 0.021(3) 0.020(2) 0.023(3) 0.005(2) 0.004(2) -0.001(2)
C1 0.019(3) 0.020(2) 0.020(3) -0.008(2) 0.004(2) 0.002(2)
C20 0.040(3) 0.026(3) 0.029(3) -0.002(2) 0.011(2) 0.011(3)
C11 0.018(3) 0.022(2) 0.019(3) 0.001(2) -0.003(2) 0.005(2)
C17 0.022(3) 0.015(2) 0.025(3) -0.002(2) 0.002(2) 0.005(2)
C21 0.057(4) 0.023(3) 0.019(3) -0.004(2) 0.001(3) 0.003(3)
C15 0.025(3) 0.018(2) 0.033(3) -0.004(2) -0.003(2) 0.003(2)
C8 0.016(3) 0.020(2) 0.022(3) -0.001(2) 0.000(2) -0.001(2)
C22 0.040(3) 0.039(3) 0.028(3) -0.012(3) -0.007(3) -0.007(3)
C6 0.023(3) 0.024(2) 0.028(3) -0.003(2) 0.005(2) -0.001(2)
C13 0.016(3) 0.030(3) 0.019(3) 0.002(2) -0.003(2) -0.002(2)

loop_
_atom_type_symbol
_atom_type_description
_atom_type_scat_dispersion_real
_atom_type_scat_dispersion_imag
_atom_type_scat_source
C C 0.0033 0.0016 'International Tables Vol C Tables 4.2.6.8 and 6.1.1.4'
H H 0.0000 0.0000 'International Tables Vol C Tables 4.2.6.8 and 6.1.1.4'
N N 0.0061 0.0033 'International Tables Vol C Tables 4.2.6.8 and 6.1.1.4'
O O 0.0106 0.0060 'International Tables Vol C Tables 4.2.6.8 and 6.1.1.4'

loop_
_geom_angle_atom_site_label_1
_geom_angle_atom_site_label_2
_geom_angle_atom_site_label_3
_geom_angle
C16 O3 C17 114.3(3)
C16 N1 C9 119.2(4)
C16 N1 C11 126.8(4)
C11 N1 C9 110.8(3)
O2 C16 O3 123.4(4)
O2 C16 N1 124.2(4)
N1 C16 O3 112.4(4)
C23 C18 C17 120.1(4)
C19 C18 C23 119.0(4)
C19 C18 C17 120.9(4)
C3 C2 H2 119.4
C3 C2 C1 121.3(4)
C1 C2 H2 119.4
C4 C5 H5 119.7
C4 C5 C6 120.6(5)
C6 C5 H5 119.7
C5 C4 H4 120.1
C5 C4 C3 119.8(4)
C3 C4 H4 120.1
H7A C7 H7B 107.9
C1 C7 H7A 109.2
C1 C7 H7B 109.2
C1 C7 C8 112.1(3)
C8 C7 H7A 109.2
C8 C7 H7B 109.2
C18 C23 H23 119.8
C22 C23 C18 120.4(5)
C22 C23 H23 119.8
H12A C12 H12B 108.4
C11 C12 H12A 110.0
C11 C12 H12B 110.0
C11 C12 C13 108.6(3)
C13 C12 H12A 110.0
C13 C12 H12B 110.0
C11 C10 H10 107.5
C11 C10 C8 103.0(3)
C15 C10 H10 107.5
C15 C10 C11 111.4(4)
C15 C10 C8 119.5(4)
C8 C10 H10 107.5
C2 C3 C4 119.5(4)
C2 C3 H3 120.3
C4 C3 H3 120.3
N1 C9 H9A 110.9
N1 C9 H9B 110.9
N1 C9 C8 104.3(3)
H9A C9 H9B 108.9
C8 C9 H9A 110.9
C8 C9 H9B 110.9
C18 C19 H19 119.9
C20 C19 C18 120.3(5)
C20 C19 H19 119.9
O1 C14 C15 121.1(4)
O1 C14 C13 121.2(4)
C15 C14 C13 117.6(4)
C2 C1 C7 121.0(4)
C2 C1 C6 117.9(4)
C6 C1 C7 121.1(4)
C19 C20 H20 119.6
C21 C20 C19 120.8(5)
C21 C20 H20 119.6
N1 C11 C12 118.3(4)
N1 C11 C10 101.5(3)
N1 C11 H11 108.8
C12 C11 C10 110.1(4)
C12 C11 H11 108.8
C10 C11 H11 108.8
O3 C17 C18 108.0(3)
O3 C17 H17A 110.1
O3 C17 H17B 110.1
C18 C17 H17A 110.1
C18 C17 H17B 110.1
H17A C17 H17B 108.4
C20 C21 H21 120.3
C20 C21 C22 119.4(5)
C22 C21 H21 120.3
C10 C15 H15A 109.6
C10 C15 H15B 109.6
C14 C15 C10 110.2(3)
C14 C15 H15A 109.6
C14 C15 H15B 109.6
H15A C15 H15B 108.1
C7 C8 C9 113.2(4)
C7 C8 H8 108.7
C10 C8 C7 115.9(4)
C10 C8 C9 101.2(3)
C10 C8 H8 108.7
C9 C8 H8 108.7
C23 C22 C21 120.2(5)
C23 C22 H22 119.9
C21 C22 H22 119.9
C5 C6 C1 120.8(4)
C5 C6 H6 119.6
C1 C6 H6 119.6
C12 C13 H13A 108.5
C12 C13 H13B 108.5
C14 C13 C12 115.1(4)
C14 C13 H13A 108.5
C14 C13 H13B 108.5
H13A C13 H13B 107.5

loop_
_geom_bond_atom_site_label_1
_geom_bond_atom_site_label_2
_geom_bond_distance
O3 C16 1.353(5)
O3 C17 1.456(5)
O2 C16 1.229(5)
O1 C14 1.223(5)
N1 C16 1.337(5)
N1 C9 1.477(5)
N1 C11 1.475(5)
C18 C23 1.396(6)
C18 C19 1.385(6)
C18 C17 1.491(6)
C2 H2 0.9500
C2 C3 1.388(6)
C2 C1 1.393(6)
C5 H5 0.9500
C5 C4 1.370(6)
C5 C6 1.383(6)
C4 H4 0.9500
C4 C3 1.391(6)
C7 H7A 0.9900
C7 H7B 0.9900
C7 C1 1.507(6)
C7 C8 1.526(6)
C23 H23 0.9500
C23 C22 1.384(6)
C12 H12A 0.9900
C12 H12B 0.9900
C12 C11 1.508(6)
C12 C13 1.542(6)
C10 H10 1.0000
C10 C11 1.523(6)
C10 C15 1.520(6)
C10 C8 1.524(6)
C3 H3 0.9500
C9 H9A 0.9900
C9 H9B 0.9900
C9 C8 1.527(6)
C19 H19 0.9500
C19 C20 1.383(6)
C14 C15 1.508(6)
C14 C13 1.512(6)
C1 C6 1.395(6)
C20 H20 0.9500
C20 C21 1.379(7)
C11 H11 1.0000
C17 H17A 0.9900
C17 H17B 0.9900
C21 H21 0.9500
C21 C22 1.386(7)
C15 H15A 0.9900
C15 H15B 0.9900
C8 H8 1.0000
C22 H22 0.9500
C6 H6 0.9500
C13 H13A 0.9900
C13 H13B 0.9900

loop_
_geom_torsion_atom_site_label_1
_geom_torsion_atom_site_label_2
_geom_torsion_atom_site_label_3
_geom_torsion_atom_site_label_4
_geom_torsion
O1 C14 C15 C10 -141.7(4)
O1 C14 C13 C12 143.3(4)
N1 C9 C8 C7 -155.4(3)
N1 C9 C8 C10 -30.6(4)
C16 O3 C17 C18 175.1(4)
C16 N1 C9 C8 -154.4(4)
C16 N1 C11 C12 -60.0(6)
C16 N1 C11 C10 179.5(4)
C18 C23 C22 C21 -0.6(8)
C18 C19 C20 C21 -0.1(7)
C2 C1 C6 C5 0.1(6)
C5 C4 C3 C2 -0.5(7)
C4 C5 C6 C1 -0.9(7)
C7 C1 C6 C5 -177.3(4)
C23 C18 C19 C20 -0.3(7)
C23 C18 C17 O3 62.4(5)
C3 C2 C1 C7 177.8(4)
C3 C2 C1 C6 0.5(6)
C9 N1 C16 O3 163.4(3)
C9 N1 C16 O2 -16.2(6)
C9 N1 C11 C12 140.7(4)
C9 N1 C11 C10 20.2(4)
C19 C18 C23 C22 0.6(7)
C19 C18 C17 O3 -119.7(4)
C19 C20 C21 C22 0.0(7)
C1 C2 C3 C4 -0.3(7)
C1 C7 C8 C10 -173.1(4)
C1 C7 C8 C9 -56.7(5)
C20 C21 C22 C23 0.3(7)
C11 N1 C16 O3 5.7(6)
C11 N1 C16 O2 -174.0(4)
C11 N1 C9 C8 6.7(5)
C11 C12 C13 C14 47.3(5)
C11 C10 C15 C14 -53.3(5)
C11 C10 C8 C7 166.4(4)
C11 C10 C8 C9 43.5(4)
C17 O3 C16 O2 -5.4(6)
C17 O3 C16 N1 175.0(3)
C17 C18 C23 C22 178.6(4)
C17 C18 C19 C20 -178.3(4)
C15 C10 C11 N1 -168.5(3)
C15 C10 C11 C12 65.4(5)
C15 C10 C8 C7 -69.5(5)
C15 C10 C8 C9 167.6(4)
C15 C14 C13 C12 -39.8(6)
C8 C7 C1 C2 -71.8(5)
C8 C7 C1 C6 105.5(5)
C8 C10 C11 N1 -39.2(4)
C8 C10 C11 C12 -165.3(3)
C8 C10 C15 C14 -173.2(4)
C6 C5 C4 C3 1.1(7)
C13 C12 C11 N1 -175.7(4)
C13 C12 C11 C10 -59.8(5)
C13 C14 C15 C10 41.4(5)
